data_1514699
loop_
_publ_author_name
'Eitel, Simon H.'
'Jautze, Sascha'
'Frey, Wolfgang'
'Peters, Ren\'e'

_publ_section_title
;
 Asymmetric Michael additions of \a-cyanoacetates by soft Lewis acid/hard
 Br\/onsted acid catalysis: stereodivergency with bi- vs. monometallic
 catalysts
;
_journal_issue 5
_journal_name_full 'Chemical Science'
_journal_page_first 2218
_journal_paper_doi 10.1039/c3sc50419k
_journal_volume 4
_journal_year 2013
_chemical_formula_moiety 'C19 H25 N O3'
_chemical_formula_sum 'C19 H25 N O3'
_chemical_formula_weight 315.40
_chemical_name_systematic
;
tert-Butyl-2-cyano-2-(3-hydroxycyclohexyl)-2-phenylacetate
;
_space_group_IT_number 14
_symmetry_cell_setting monoclinic
_symmetry_space_group_name_Hall '-P 2ybc'
_symmetry_space_group_name_H-M 'P 1 21/c 1'
_atom_sites_solution_hydrogens geom
_atom_sites_solution_primary direct
_atom_sites_solution_secondary difmap
_audit_creation_method SHELXL-97
_cell_angle_alpha 90.00
_cell_angle_beta 110.477(2)
_cell_angle_gamma 90.00
_cell_formula_units_Z 4
_cell_length_a 9.0052(5)
_cell_length_b 19.3148(11)
_cell_length_c 11.0511(7)
_cell_measurement_reflns_used 3003
_cell_measurement_temperature 100(2)
_cell_measurement_theta_max 6652
_cell_measurement_theta_min 4.58
_cell_volume 1800.70(18)
_computing_cell_refinement 'Bruker APEX II Software Suite, 2008'
_computing_data_collection 'Bruker APEX II Software Suite, 2008'
_computing_data_reduction 'Bruker APEX II Software Suite, 2008'
_computing_molecular_graphics 'SHELXTL-plus, XP (Sheldrick, 1991)'
_computing_structure_refinement 'SHELXL-97 (Sheldrick, 1997)'
_computing_structure_solution 'SHELXS-97 (Sheldrick, 1990)'
_diffrn_ambient_temperature 100(2)
_diffrn_measured_fraction_theta_full 0.965
_diffrn_measured_fraction_theta_max 0.966
_diffrn_measurement_device_type 'Bruker Kappa APEXII Duo'
_diffrn_measurement_method 'Omega + Phi Scans'
_diffrn_radiation_monochromator graphite
_diffrn_radiation_source I\mS
_diffrn_radiation_type CuK\a
_diffrn_radiation_wavelength 1.54178
_diffrn_reflns_av_R_equivalents 0.0258
_diffrn_reflns_av_sigmaI/netI 0.0144
_diffrn_reflns_limit_h_max 10
_diffrn_reflns_limit_h_min -10
_diffrn_reflns_limit_k_max 22
_diffrn_reflns_limit_k_min -22
_diffrn_reflns_limit_l_max 13
_diffrn_reflns_limit_l_min -11
_diffrn_reflns_number 17943
_diffrn_reflns_theta_full 66.52
_diffrn_reflns_theta_max 66.52
_diffrn_reflns_theta_min 4.58
_diffrn_standards_decay_% 0
_diffrn_standards_interval_count 0
_diffrn_standards_number 0
_exptl_absorpt_coefficient_mu 0.624
_exptl_absorpt_correction_T_max 0.7526
_exptl_absorpt_correction_T_min 0.6657
_exptl_absorpt_correction_type multi-scan
_exptl_absorpt_process_details 'Blessing, 1995'
_exptl_crystal_colour colourless
_exptl_crystal_density_diffrn 1.163
_exptl_crystal_density_method 'not measured'
_exptl_crystal_description block
_exptl_crystal_F_000 680
_exptl_crystal_size_max 0.49
_exptl_crystal_size_mid 0.28
_exptl_crystal_size_min 0.24
_refine_diff_density_max 0.480
_refine_diff_density_min -0.194
_refine_diff_density_rms 0.035
_refine_ls_extinction_coef 0.00137(19)
_refine_ls_extinction_expression Fc^*^=kFc[1+0.001xFc^2^\l^3^/sin(2\q)]^-1/4^
_refine_ls_extinction_method SHELXL
_refine_ls_goodness_of_fit_ref 1.061
_refine_ls_hydrogen_treatment constr
_refine_ls_matrix_type full
_refine_ls_number_parameters 213
_refine_ls_number_reflns 3067
_refine_ls_number_restraints 0
_refine_ls_restrained_S_all 1.061
_refine_ls_R_factor_all 0.0379
_refine_ls_R_factor_gt 0.0365
_refine_ls_shift/su_max 0.000
_refine_ls_shift/su_mean 0.000
_refine_ls_structure_factor_coef Fsqd
_refine_ls_weighting_details 'calc w=1/[\s^2^(Fo^2^)+(0.0341P)^2^+0.9396P] where P=(Fo^2^+2Fc^2^)/3'
_refine_ls_weighting_scheme calc
_refine_ls_wR_factor_gt 0.0877
_refine_ls_wR_factor_ref 0.0889
_reflns_number_gt 3003
_reflns_number_total 3067
_reflns_threshold_expression >2sigma(I)
_cod_data_source_file c3sc50419k.txt
_cod_data_source_block s1844lc2
_cod_original_sg_symbol_H-M 'P 21/c'
_cod_database_code 1514699

loop_
_symmetry_equiv_pos_as_xyz
'x, y, z'
'-x, y+1/2, -z+1/2'
'-x, -y, -z'
'x, -y-1/2, z-1/2'

loop_
_atom_site_label
_atom_site_type_symbol
_atom_site_fract_x
_atom_site_fract_y
_atom_site_fract_z
_atom_site_U_iso_or_equiv
_atom_site_adp_type
_atom_site_occupancy
_atom_site_symmetry_multiplicity
_atom_site_calc_flag
_atom_site_refinement_flags
O1 O 0.22781(11) 0.66048(5) 0.64485(9) 0.0249(2) Uani 1 1 d .
H1 H 0.1589 0.6486 0.5744 0.037 Uiso 1 1 calc R
N1 N 0.02650(13) 0.38163(6) 0.59665(11) 0.0241(3) Uani 1 1 d .
C1 C 0.25589(14) 0.41815(6) 0.80874(11) 0.0166(3) Uani 1 1 d .
O2 O 0.53842(10) 0.43265(5) 0.87788(9) 0.0241(2) Uani 1 1 d .
C2 C 0.12999(14) 0.39637(6) 0.68783(12) 0.0180(3) Uani 1 1 d .
O3 O 0.41162(10) 0.38186(5) 0.68512(8) 0.0201(2) Uani 1 1 d .
C3 C 0.22773(14) 0.49626(6) 0.83186(11) 0.0164(3) Uani 1 1 d .
H3 H 0.3131 0.5109 0.9135 0.020 Uiso 1 1 calc R
C4 C 0.23946(14) 0.54248(6) 0.72272(12) 0.0178(3) Uani 1 1 d .
H4A H 0.3454 0.5368 0.7157 0.021 Uiso 1 1 calc R
H4B H 0.1591 0.5277 0.6399 0.021 Uiso 1 1 calc R
C5 C 0.21341(15) 0.61860(6) 0.74620(12) 0.0191(3) Uani 1 1 d .
H5 H 0.2993 0.6328 0.8280 0.023 Uiso 1 1 calc R
C6 C 0.05590(16) 0.62918(7) 0.76550(13) 0.0236(3) Uani 1 1 d .
H6A H -0.0320 0.6176 0.6846 0.028 Uiso 1 1 calc R
H6B H 0.0449 0.6784 0.7860 0.028 Uiso 1 1 calc R
C7 C 0.04551(16) 0.58350(7) 0.87511(14) 0.0253(3) Uani 1 1 d .
H7A H 0.1277 0.5979 0.9573 0.030 Uiso 1 1 calc R
H7B H -0.0594 0.5897 0.8839 0.030 Uiso 1 1 calc R
C8 C 0.06870(15) 0.50736(7) 0.84977(13) 0.0214(3) Uani 1 1 d .
H8A H -0.0183 0.4920 0.7712 0.026 Uiso 1 1 calc R
H8B H 0.0647 0.4791 0.9233 0.026 Uiso 1 1 calc R
C9 C 0.25269(14) 0.37226(6) 0.92181(12) 0.0177(3) Uani 1 1 d .
C10 C 0.35810(15) 0.38620(7) 1.04598(13) 0.0228(3) Uani 1 1 d .
H10 H 0.4294 0.4241 1.0599 0.027 Uiso 1 1 calc R
C11 C 0.35951(16) 0.34513(7) 1.14938(13) 0.0266(3) Uani 1 1 d .
H11 H 0.4327 0.3547 1.2334 0.032 Uiso 1 1 calc R
C12 C 0.25475(16) 0.29029(7) 1.13072(14) 0.0269(3) Uani 1 1 d .
H12 H 0.2565 0.2620 1.2015 0.032 Uiso 1 1 calc R
C13 C 0.14764(16) 0.27693(7) 1.00839(14) 0.0260(3) Uani 1 1 d .
H13 H 0.0741 0.2400 0.9955 0.031 Uiso 1 1 calc R
C14 C 0.14715(15) 0.31747(7) 0.90412(13) 0.0210(3) Uani 1 1 d .
H14 H 0.0741 0.3076 0.8202 0.025 Uiso 1 1 calc R
C15 C 0.42087(14) 0.41159(6) 0.79533(11) 0.0168(3) Uani 1 1 d .
C16 C 0.55629(15) 0.37202(7) 0.64960(13) 0.0249(3) Uani 1 1 d .
C17 C 0.48579(18) 0.34396(10) 0.51337(15) 0.0408(4) Uani 1 1 d .
H17A H 0.5704 0.3367 0.4780 0.061 Uiso 1 1 calc R
H17B H 0.4087 0.3772 0.4593 0.061 Uiso 1 1 calc R
H17C H 0.4327 0.2998 0.5147 0.061 Uiso 1 1 calc R
C18 C 0.63614(18) 0.44126(8) 0.65118(16) 0.0358(4) Uani 1 1 d .
H18A H 0.6896 0.4561 0.7408 0.054 Uiso 1 1 calc R
H18B H 0.5563 0.4757 0.6056 0.054 Uiso 1 1 calc R
H18C H 0.7142 0.4367 0.6083 0.054 Uiso 1 1 calc R
C19 C 0.66417(18) 0.31972(8) 0.74036(16) 0.0357(4) Uani 1 1 d .
H19A H 0.7528 0.3090 0.7115 0.053 Uiso 1 1 calc R
H19B H 0.6044 0.2773 0.7405 0.053 Uiso 1 1 calc R
H19C H 0.7051 0.3390 0.8279 0.053 Uiso 1 1 calc R

loop_
_atom_site_aniso_label
_atom_site_aniso_U_11
_atom_site_aniso_U_22
_atom_site_aniso_U_33
_atom_site_aniso_U_23
_atom_site_aniso_U_13
_atom_site_aniso_U_12
O1 0.0269(5) 0.0243(5) 0.0213(5) 0.0027(4) 0.0058(4) -0.0045(4)
N1 0.0216(6) 0.0260(6) 0.0221(6) -0.0046(5) 0.0043(5) -0.0005(5)
C1 0.0151(6) 0.0184(6) 0.0150(6) -0.0019(5) 0.0038(5) -0.0012(5)
O2 0.0167(5) 0.0312(5) 0.0224(5) -0.0063(4) 0.0043(4) -0.0023(4)
C2 0.0188(6) 0.0166(6) 0.0200(7) -0.0007(5) 0.0085(6) 0.0009(5)
O3 0.0176(4) 0.0266(5) 0.0177(4) -0.0030(4) 0.0082(4) -0.0020(4)
C3 0.0171(6) 0.0164(6) 0.0150(6) -0.0006(5) 0.0048(5) -0.0007(5)
C4 0.0166(6) 0.0210(6) 0.0161(6) -0.0005(5) 0.0059(5) -0.0015(5)
C5 0.0202(6) 0.0193(6) 0.0160(6) 0.0018(5) 0.0042(5) -0.0015(5)
C6 0.0250(7) 0.0202(6) 0.0261(7) 0.0030(5) 0.0096(6) 0.0041(5)
C7 0.0279(7) 0.0241(7) 0.0291(7) 0.0028(6) 0.0167(6) 0.0055(5)
C8 0.0215(6) 0.0224(7) 0.0234(6) 0.0030(5) 0.0116(5) 0.0015(5)
C9 0.0170(6) 0.0172(6) 0.0197(6) 0.0008(5) 0.0073(5) 0.0028(5)
C10 0.0201(6) 0.0249(7) 0.0221(7) 0.0022(5) 0.0057(5) -0.0028(5)
C11 0.0237(7) 0.0337(8) 0.0209(7) 0.0056(6) 0.0059(5) 0.0021(6)
C12 0.0303(7) 0.0248(7) 0.0294(8) 0.0109(6) 0.0154(6) 0.0060(6)
C13 0.0291(7) 0.0175(6) 0.0355(8) 0.0019(6) 0.0165(6) -0.0017(5)
C14 0.0210(6) 0.0191(6) 0.0234(7) -0.0029(5) 0.0083(5) -0.0006(5)
C15 0.0185(6) 0.0153(6) 0.0163(6) 0.0014(5) 0.0057(5) 0.0009(5)
C16 0.0185(6) 0.0358(8) 0.0246(7) -0.0040(6) 0.0125(5) -0.0011(6)
C17 0.0295(8) 0.0708(12) 0.0278(8) -0.0153(8) 0.0172(7) -0.0075(8)
C18 0.0297(8) 0.0436(9) 0.0406(9) 0.0036(7) 0.0202(7) -0.0062(7)
C19 0.0299(8) 0.0379(9) 0.0412(9) -0.0029(7) 0.0149(7) 0.0097(7)

loop_
_atom_type_symbol
_atom_type_description
_atom_type_scat_dispersion_real
_atom_type_scat_dispersion_imag
_atom_type_scat_source
C C 0.0181 0.0091 'International Tables Vol C Tables 4.2.6.8 and 6.1.1.4'
H H 0.0000 0.0000 'International Tables Vol C Tables 4.2.6.8 and 6.1.1.4'
N N 0.0311 0.0180 'International Tables Vol C Tables 4.2.6.8 and 6.1.1.4'
O O 0.0492 0.0322 'International Tables Vol C Tables 4.2.6.8 and 6.1.1.4'

loop_
_geom_angle_atom_site_label_1
_geom_angle_atom_site_label_2
_geom_angle_atom_site_label_3
_geom_angle
C5 O1 H1 109.5
C2 C1 C9 110.07(10)
C2 C1 C15 110.37(10)
C9 C1 C15 108.74(9)
C2 C1 C3 107.75(10)
C9 C1 C3 111.84(10)
C15 C1 C3 108.06(9)
N1 C2 C1 176.00(13)
C15 O3 C16 121.06(9)
C8 C3 C4 110.23(10)
C8 C3 C1 111.66(10)
C4 C3 C1 111.90(10)
C8 C3 H3 107.6
C4 C3 H3 107.6
C1 C3 H3 107.6
C5 C4 C3 111.74(10)
C5 C4 H4A 109.3
C3 C4 H4A 109.3
C5 C4 H4B 109.3
C3 C4 H4B 109.3
H4A C4 H4B 107.9
O1 C5 C6 112.35(10)
O1 C5 C4 110.61(10)
C6 C5 C4 111.10(10)
O1 C5 H5 107.5
C6 C5 H5 107.5
C4 C5 H5 107.5
C5 C6 C7 110.65(10)
C5 C6 H6A 109.5
C7 C6 H6A 109.5
C5 C6 H6B 109.5
C7 C6 H6B 109.5
H6A C6 H6B 108.1
C8 C7 C6 111.16(11)
C8 C7 H7A 109.4
C6 C7 H7A 109.4
C8 C7 H7B 109.4
C6 C7 H7B 109.4
H7A C7 H7B 108.0
C7 C8 C3 110.72(10)
C7 C8 H8A 109.5
C3 C8 H8A 109.5
C7 C8 H8B 109.5
C3 C8 H8B 109.5
H8A C8 H8B 108.1
C14 C9 C10 118.81(12)
C14 C9 C1 122.00(11)
C10 C9 C1 119.19(11)
C11 C10 C9 120.46(12)
C11 C10 H10 119.8
C9 C10 H10 119.8
C12 C11 C10 120.33(13)
C12 C11 H11 119.8
C10 C11 H11 119.8
C13 C12 C11 119.62(12)
C13 C12 H12 120.2
C11 C12 H12 120.2
C12 C13 C14 120.23(12)
C12 C13 H13 119.9
C14 C13 H13 119.9
C9 C14 C13 120.53(12)
C9 C14 H14 119.7
C13 C14 H14 119.7
O2 C15 O3 126.96(11)
O2 C15 C1 121.31(11)
O3 C15 C1 111.72(10)
O3 C16 C19 109.06(11)
O3 C16 C17 101.85(10)
C19 C16 C17 111.63(13)
O3 C16 C18 109.73(11)
C19 C16 C18 112.92(12)
C17 C16 C18 111.06(13)
C16 C17 H17A 109.5
C16 C17 H17B 109.5
H17A C17 H17B 109.5
C16 C17 H17C 109.5
H17A C17 H17C 109.5
H17B C17 H17C 109.5
C16 C18 H18A 109.5
C16 C18 H18B 109.5
H18A C18 H18B 109.5
C16 C18 H18C 109.5
H18A C18 H18C 109.5
H18B C18 H18C 109.5
C16 C19 H19A 109.5
C16 C19 H19B 109.5
H19A C19 H19B 109.5
C16 C19 H19C 109.5
H19A C19 H19C 109.5
H19B C19 H19C 109.5

loop_
_geom_bond_atom_site_label_1
_geom_bond_atom_site_label_2
_geom_bond_distance
O1 C5 1.4238(15)
O1 H1 0.8400
N1 C2 1.1437(17)
C1 C2 1.4791(17)
C1 C9 1.5404(17)
C1 C15 1.5489(17)
C1 C3 1.5655(16)
O2 C15 1.2010(15)
O3 C15 1.3226(15)
O3 C16 1.4983(15)
C3 C8 1.5279(17)
C3 C4 1.5336(17)
C3 H3 1.0000
C4 C5 1.5253(17)
C4 H4A 0.9900
C4 H4B 0.9900
C5 C6 1.5201(18)
C5 H5 1.0000
C6 C7 1.5277(18)
C6 H6A 0.9900
C6 H6B 0.9900
C7 C8 1.5250(18)
C7 H7A 0.9900
C7 H7B 0.9900
C8 H8A 0.9900
C8 H8B 0.9900
C9 C14 1.3898(18)
C9 C10 1.3947(18)
C10 C11 1.3875(19)
C10 H10 0.9500
C11 C12 1.385(2)
C11 H11 0.9500
C12 C13 1.383(2)
C12 H12 0.9500
C13 C14 1.3919(19)
C13 H13 0.9500
C14 H14 0.9500
C16 C19 1.513(2)
C16 C17 1.515(2)
C16 C18 1.516(2)
C17 H17A 0.9800
C17 H17B 0.9800
C17 H17C 0.9800
C18 H18A 0.9800
C18 H18B 0.9800
C18 H18C 0.9800
C19 H19A 0.9800
C19 H19B 0.9800
C19 H19C 0.9800

loop_
_geom_torsion_atom_site_label_1
_geom_torsion_atom_site_label_2
_geom_torsion_atom_site_label_3
_geom_torsion_atom_site_label_4
_geom_torsion
C9 C1 C2 N1 80(2)
C15 C1 C2 N1 -160.2(19)
C3 C1 C2 N1 -42(2)
C2 C1 C3 C8 62.22(13)
C9 C1 C3 C8 -58.87(13)
C15 C1 C3 C8 -178.52(10)
C2 C1 C3 C4 -61.87(12)
C9 C1 C3 C4 177.03(10)
C15 C1 C3 C4 57.39(12)
C8 C3 C4 C5 55.62(13)
C1 C3 C4 C5 -179.49(10)
C3 C4 C5 O1 178.92(9)
C3 C4 C5 C6 -55.59(13)
O1 C5 C6 C7 -179.87(10)
C4 C5 C6 C7 55.62(14)
C5 C6 C7 C8 -56.86(15)
C6 C7 C8 C3 57.42(14)
C4 C3 C8 C7 -56.23(14)
C1 C3 C8 C7 178.74(10)
C2 C1 C9 C14 2.31(16)
C15 C1 C9 C14 -118.70(12)
C3 C1 C9 C14 122.05(12)
C2 C1 C9 C10 -177.30(11)
C15 C1 C9 C10 61.69(14)
C3 C1 C9 C10 -57.56(14)
C14 C9 C10 C11 1.32(19)
C1 C9 C10 C11 -179.05(12)
C9 C10 C11 C12 -0.8(2)
C10 C11 C12 C13 -0.5(2)
C11 C12 C13 C14 1.3(2)
C10 C9 C14 C13 -0.51(18)
C1 C9 C14 C13 179.87(11)
C12 C13 C14 C9 -0.8(2)
C16 O3 C15 O2 -1.04(19)
C16 O3 C15 C1 178.18(10)
C2 C1 C15 O2 172.98(11)
C9 C1 C15 O2 -66.19(14)
C3 C1 C15 O2 55.39(15)
C2 C1 C15 O3 -6.30(14)
C9 C1 C15 O3 114.53(11)
C3 C1 C15 O3 -123.88(10)
C15 O3 C16 C19 67.64(15)
C15 O3 C16 C17 -174.26(12)
C15 O3 C16 C18 -56.54(15)
